data_2233652
loop_
_publ_author_name
'Thiele, Kerstin'
'Wagner, Christoph'
'Merzweiler, Kurt'

_publ_section_title
;
 Hydrogen 4-ammoniophenylphosphonate
;
_journal_coeditor_code VM2144
_journal_issue 2
_journal_name_full 'Acta Crystallographica Section E'
_journal_page_first o263
_journal_paper_doi 10.1107/S1600536811055218
_journal_volume 68
_journal_year 2012
_chemical_formula_iupac 'C6 H8 N O3 P'
_chemical_formula_moiety 'C6 H8 N O3 P'
_chemical_formula_sum 'C6 H8 N O3 P'
_chemical_formula_weight 173.10
_chemical_name_systematic
;
Hydrogen 4-ammoniophenylphosphonate
;
_space_group_IT_number 4
_symmetry_cell_setting monoclinic
_symmetry_space_group_name_Hall 'P 2yb'
_symmetry_space_group_name_H-M 'P 1 21 1'
_atom_sites_solution_hydrogens geom
_atom_sites_solution_primary direct
_atom_sites_solution_secondary difmap
_audit_creation_method SHELXL-97
_cell_angle_alpha 90.00
_cell_angle_beta 100.606(14)
_cell_angle_gamma 90.00
_cell_formula_units_Z 2
_cell_length_a 7.0967(13)
_cell_length_b 6.2911(8)
_cell_length_c 8.4290(13)
_cell_measurement_temperature 200(2)
_cell_volume 369.89(10)
_computing_cell_refinement 'X-AREA (Stoe & Cie, 2009)'
_computing_data_collection 'X-AREA (Stoe & Cie, 2009)'
_computing_data_reduction 'X-RED (Stoe & Cie, 2009)'
_computing_molecular_graphics 'DIAMOND (Brandenburg, 2009)'
_computing_publication_material 'SHELXL97 (Sheldrick, 2008) and PLATON (Spek, 2009)'
_computing_structure_refinement 'SHELXL97 (Sheldrick, 2008)'
_computing_structure_solution 'SHELXS97 (Sheldrick, 2008)'
_diffrn_ambient_temperature 200(2)
_diffrn_detector_area_resol_mean 6.67
_diffrn_measured_fraction_theta_full 0.996
_diffrn_measured_fraction_theta_max 0.996
_diffrn_measurement_device '2-circle goniometer'
_diffrn_measurement_device_type 'Stoe IPDS 2T'
_diffrn_measurement_method 'rotation method'
_diffrn_radiation_monochromator graphite
_diffrn_radiation_source 'fine-focus sealed tube'
_diffrn_radiation_type MoK\a
_diffrn_radiation_wavelength 0.71073
_diffrn_reflns_av_R_equivalents 0.0220
_diffrn_reflns_av_sigmaI/netI 0.0276
_diffrn_reflns_limit_h_max 9
_diffrn_reflns_limit_h_min -9
_diffrn_reflns_limit_k_max 8
_diffrn_reflns_limit_k_min -8
_diffrn_reflns_limit_l_max 11
_diffrn_reflns_limit_l_min -11
_diffrn_reflns_number 2885
_diffrn_reflns_theta_full 29.07
_diffrn_reflns_theta_max 29.07
_diffrn_reflns_theta_min 2.46
_diffrn_standards_number 0
_exptl_absorpt_coefficient_mu 0.325
_exptl_absorpt_correction_type none
_exptl_crystal_colour colourless
_exptl_crystal_density_diffrn 1.554
_exptl_crystal_density_method 'not measured'
_exptl_crystal_description plate
_exptl_crystal_F_000 180
_exptl_crystal_size_max .28
_exptl_crystal_size_mid .19
_exptl_crystal_size_min .06
_refine_diff_density_max 0.299
_refine_diff_density_min -0.235
_refine_ls_abs_structure_details 'Flack (1983), 864 Friedel pairs'
_refine_ls_abs_structure_Flack 0.13(8)
_refine_ls_extinction_method none
_refine_ls_goodness_of_fit_ref 1.083
_refine_ls_hydrogen_treatment mixed
_refine_ls_matrix_type full
_refine_ls_number_parameters 116
_refine_ls_number_reflns 1941
_refine_ls_number_restraints 4
_refine_ls_restrained_S_all 1.082
_refine_ls_R_factor_all 0.0331
_refine_ls_R_factor_gt 0.0287
_refine_ls_shift/su_max 0.002
_refine_ls_shift/su_mean 0.000
_refine_ls_structure_factor_coef Fsqd
_refine_ls_weighting_details 'calc w=1/[\s^2^(Fo^2^)+(0.0348P)^2^+0.0226P] where P=(Fo^2^+2Fc^2^)/3'
_refine_ls_weighting_scheme calc
_refine_ls_wR_factor_gt 0.0613
_refine_ls_wR_factor_ref 0.0626
_reflns_number_gt 1801
_reflns_number_total 1941
_reflns_threshold_expression I>2sigma(I)
_cod_data_source_file vm2144.cif
_cod_data_source_block I
_cod_original_sg_symbol_H-M 'P 21'
_cod_database_code 2233652
_cod_database_fobs_code 2233652

loop_
_symmetry_equiv_pos_as_xyz
'x, y, z'
'-x, y+1/2, -z'

loop_
_atom_site_type_symbol
_atom_site_label
_atom_site_fract_x
_atom_site_fract_y
_atom_site_fract_z
_atom_site_U_iso_or_equiv
_atom_site_adp_type
_atom_site_calc_flag
_atom_site_refinement_flags
_atom_site_occupancy
_atom_site_symmetry_multiplicity
P P 0.16365(5) 0.66144(6) 0.17272(4) 0.01583(9) Uani d . 1 1
O O2 0.33057(17) 0.6022(2) 0.09314(14) 0.0225(3) Uani d . 1 1
O O1 -0.02778(17) 0.5711(2) 0.09090(14) 0.0214(3) Uani d . 1 1
O O3 0.1487(2) 0.9089(2) 0.19018(14) 0.0243(3) Uani d . 1 1
H H4 0.086(5) 0.972(5) 0.091(4) 0.065(10) Uiso d . 1 1
N N 0.3279(2) 0.3192(2) 0.85315(16) 0.0188(3) Uani d D 1 1
H H1 0.446(3) 0.256(4) 0.878(3) 0.030(6) Uiso d D 1 1
H H2 0.229(3) 0.226(3) 0.862(3) 0.032(7) Uiso d D 1 1
H H3 0.332(4) 0.417(4) 0.933(3) 0.040(7) Uiso d D 1 1
C C4 0.2901(2) 0.4096(3) 0.69025(18) 0.0167(3) Uani d . 1 1
C C6 0.2847(2) 0.3629(3) 0.4075(2) 0.0196(3) Uani d . 1 1
H H6A 0.3068 0.2772 0.3199 0.024 Uiso calc R 1 1
C C1 0.2134(2) 0.5699(3) 0.37885(18) 0.0169(3) Uani d . 1 1
C C5 0.3230(2) 0.2830(3) 0.56352(19) 0.0199(3) Uani d . 1 1
H H5A 0.3713 0.1428 0.5833 0.024 Uiso calc R 1 1
C C3 0.2190(2) 0.6139(3) 0.66533(18) 0.0197(4) Uani d . 1 1
H H3A 0.1967 0.6983 0.7535 0.024 Uiso calc R 1 1
C C2 0.1805(2) 0.6939(3) 0.50798(18) 0.0188(4) Uani d . 1 1
H H2A 0.1316 0.8340 0.4889 0.023 Uiso calc R 1 1

loop_
_atom_site_aniso_label
_atom_site_aniso_U_11
_atom_site_aniso_U_22
_atom_site_aniso_U_33
_atom_site_aniso_U_12
_atom_site_aniso_U_13
_atom_site_aniso_U_23
P 0.01598(16) 0.01927(19) 0.01195(14) -0.00100(19) 0.00178(11) -0.00142(18)
O2 0.0202(5) 0.0307(8) 0.0176(5) -0.0028(5) 0.0059(4) -0.0041(4)
O1 0.0173(6) 0.0266(7) 0.0190(5) -0.0008(5) -0.0003(4) -0.0048(5)
O3 0.0343(7) 0.0199(7) 0.0169(6) -0.0007(6) -0.0002(5) 0.0001(5)
N 0.0178(7) 0.0227(9) 0.0157(6) 0.0003(5) 0.0023(5) 0.0020(5)
C4 0.0135(6) 0.0212(8) 0.0150(6) -0.0018(6) 0.0019(5) 0.0016(6)
C6 0.0225(8) 0.0195(8) 0.0169(7) 0.0016(6) 0.0039(6) -0.0029(6)
C1 0.0150(7) 0.0214(8) 0.0138(7) -0.0021(6) 0.0018(5) 0.0003(6)
C5 0.0206(7) 0.0184(8) 0.0210(7) 0.0024(7) 0.0045(6) -0.0002(7)
C3 0.0218(7) 0.0224(11) 0.0155(6) 0.0014(6) 0.0049(6) -0.0022(6)
C2 0.0209(7) 0.0174(10) 0.0180(7) 0.0018(6) 0.0033(5) -0.0007(6)

loop_
_atom_type_symbol
_atom_type_description
_atom_type_scat_dispersion_real
_atom_type_scat_dispersion_imag
_atom_type_scat_source
C C 0.0033 0.0016 'International Tables Vol C Tables 4.2.6.8 and 6.1.1.4'
H H 0.0000 0.0000 'International Tables Vol C Tables 4.2.6.8 and 6.1.1.4'
N N 0.0061 0.0033 'International Tables Vol C Tables 4.2.6.8 and 6.1.1.4'
O O 0.0106 0.0060 'International Tables Vol C Tables 4.2.6.8 and 6.1.1.4'
P P 0.1023 0.0942 'International Tables Vol C Tables 4.2.6.8 and 6.1.1.4'

loop_
_geom_angle_atom_site_label_1
_geom_angle_atom_site_label_2
_geom_angle_atom_site_label_3
_geom_angle
O2 P O1 114.54(7)
O2 P O3 110.99(8)
O1 P O3 110.14(8)
O2 P C1 108.58(8)
O1 P C1 108.57(8)
O3 P C1 103.37(8)
P O3 H4 111(2)
C4 N H1 112.4(15)
C4 N H2 108.1(15)
H1 N H2 112(2)
C4 N H3 114.3(18)
H1 N H3 103(2)
H2 N H3 107(2)
C3 C4 C5 121.71(15)
C3 C4 N 120.13(15)
C5 C4 N 118.15(16)
C5 C6 C1 120.08(16)
C5 C6 H6A 120.0
C1 C6 H6A 120.0
C2 C1 C6 119.51(15)
C2 C1 P 122.87(14)
C6 C1 P 117.60(12)
C4 C5 C6 119.41(17)
C4 C5 H5A 120.3
C6 C5 H5A 120.3
C4 C3 C2 118.74(15)
C4 C3 H3A 120.6
C2 C3 H3A 120.6
C1 C2 C3 120.55(16)
C1 C2 H2A 119.7
C3 C2 H2A 119.7

loop_
_geom_bond_atom_site_label_1
_geom_bond_atom_site_label_2
_geom_bond_distance
P O2 1.5114(13)
P O1 1.5165(13)
P O3 1.5692(14)
P C1 1.8026(16)
O3 H4 0.95(3)
N C4 1.465(2)
N H1 0.918(17)
N H2 0.928(17)
N H3 0.908(18)
C4 C3 1.383(2)
C4 C5 1.386(2)
C6 C5 1.387(2)
C6 C1 1.402(3)
C6 H6A 0.9500
C1 C2 1.393(2)
C5 H5A 0.9500
C3 C2 1.398(2)
C3 H3A 0.9500
C2 H2A 0.9500

loop_
_geom_hbond_atom_site_label_D
_geom_hbond_atom_site_label_H
_geom_hbond_atom_site_label_A
_geom_hbond_site_symmetry_A
_geom_hbond_distance_DH
_geom_hbond_distance_HA
_geom_hbond_distance_DA
_geom_hbond_angle_DHA
O3 H4 O1 2 0.95(3) 1.64(3) 2.5772(17) 166(3)
N H1 O2 2_646 0.918(17) 1.833(18) 2.7459(19) 172(2)
N H2 O1 2_546 0.928(17) 1.832(18) 2.751(2) 170(2)
N H3 O2 1_556 0.908(18) 1.784(18) 2.692(2) 178(3)

loop_
_geom_torsion_atom_site_label_1
_geom_torsion_atom_site_label_2
_geom_torsion_atom_site_label_3
_geom_torsion_atom_site_label_4
_geom_torsion
C5 C6 C1 C2 -0.3(3)
C5 C6 C1 P -179.11(13)
O2 P C1 C2 135.65(14)
O1 P C1 C2 -99.23(15)
O3 P C1 C2 17.73(16)
O2 P C1 C6 -45.59(15)
O1 P C1 C6 79.53(14)
O3 P C1 C6 -163.52(13)
C3 C4 C5 C6 0.3(2)
N C4 C5 C6 178.67(16)
C1 C6 C5 C4 0.0(3)
C5 C4 C3 C2 -0.3(2)
N C4 C3 C2 -178.62(14)
C6 C1 C2 C3 0.3(2)
P C1 C2 C3 179.06(13)
C4 C3 C2 C1 0.0(2)

loop_
_cod_related_entry_id
_cod_related_entry_database
_cod_related_entry_code
1 ChemSpider 48386
